data_1552761
loop_
_publ_author_name
'Wang, Zhi'
'Sun, Yi-Ming'
'Qu, Qing-Ping'
'Liang, Yu-Xin'
'Wang, Xing-Po'
'Liu, Qing-Yun'
'Kurmoo, Mohamedally'
'Su, Hai-Feng'
'Tung, Chen-Ho'
'Sun, Di'

_publ_section_title
;
 Enclosing classical polyoxometallates in silver nanoclusters.
;
_journal_issue 22
_journal_name_full Nanoscale
_journal_page_first 10927
_journal_page_last 10931
_journal_paper_doi 10.1039/c9nr04045e
_journal_volume 11
_journal_year 2019
_chemical_formula_moiety '0.13(C384 H960 Ag352 Cl96 Mo48 O152 S216)'
_chemical_formula_sum 'C48 H120 Ag44 Cl12 Mo6 O19 S27'
_chemical_formula_weight 7614.37
_space_group_crystal_system cubic
_space_group_IT_number 226
_space_group_name_Hall '-F 4a 2 3'
_space_group_name_H-M_alt 'F m -3 c'
_atom_sites_solution_hydrogens geom
_atom_sites_solution_primary direct
_audit_creation_date 2018-10-13
_audit_creation_method
;
Olex2 1.2
(compiled 2017.03.28 svn.r3405 for OlexSys, GUI svn.r5337)
;
_audit_update_record
;
2019-03-04 deposited with the CCDC.	2019-05-20 downloaded from the CCDC.
;
_cell_angle_alpha 90
_cell_angle_beta 90
_cell_angle_gamma 90
_cell_formula_units_Z 8
_cell_length_a 32.558(4)
_cell_length_b 32.558(4)
_cell_length_c 32.558(4)
_cell_measurement_reflns_used 3657
_cell_measurement_temperature 123(2)
_cell_measurement_theta_max 23.137
_cell_measurement_theta_min 2.167
_cell_volume 34512(7)
_computing_cell_refinement 'SAINT V8.35A (?, 2016)'
_computing_data_reduction 'SAINT V8.35A (?, 2016)'
_computing_molecular_graphics 'Olex2 (Dolomanov et al., 2009)'
_computing_publication_material 'Olex2 (Dolomanov et al., 2009)'
_computing_structure_refinement 'ShelXL (Sheldrick, 2015)'
_computing_structure_solution 'SIR2004 (Burla et al., 2007)'
_diffrn_ambient_temperature 123(2)
_diffrn_detector_area_resol_mean 8
_diffrn_measured_fraction_theta_full 0.975
_diffrn_measured_fraction_theta_max 0.995
_diffrn_measurement_device_type 'Bruker APEX-II'
_diffrn_measurement_method '\w and \f scans'
_diffrn_radiation_monochromator graphite
_diffrn_radiation_type MoK\a
_diffrn_radiation_wavelength 0.71073
_diffrn_reflns_av_R_equivalents 0.0737
_diffrn_reflns_av_unetI/netI 0.0232
_diffrn_reflns_Laue_measured_fraction_full 0.975
_diffrn_reflns_Laue_measured_fraction_max 0.995
_diffrn_reflns_limit_h_max 38
_diffrn_reflns_limit_h_min -24
_diffrn_reflns_limit_k_max 38
_diffrn_reflns_limit_k_min -38
_diffrn_reflns_limit_l_max 34
_diffrn_reflns_limit_l_min -34
_diffrn_reflns_number 23949
_diffrn_reflns_point_group_measured_fraction_full 0.975
_diffrn_reflns_point_group_measured_fraction_max 0.995
_diffrn_reflns_theta_full 25.242
_diffrn_reflns_theta_max 24.998
_diffrn_reflns_theta_min 2.167
_diffrn_source 'sealed tube'
_exptl_absorpt_coefficient_mu 5.822
_exptl_absorpt_correction_T_max 0.7455
_exptl_absorpt_correction_T_min 0.6318
_exptl_absorpt_correction_type multi-scan
_exptl_absorpt_process_details
'SADABS-2014/5 (Bruker,2014/5) was used for absorption correction. wR2(int) was 0.0726 before and 0.0495 after correction. The Ratio of minimum to maximum transmission is 0.8475. The \l/2 correction factor is Not present.'
_exptl_crystal_colour yellow
_exptl_crystal_colour_primary yellow
_exptl_crystal_density_diffrn 2.931
_exptl_crystal_description block
_exptl_crystal_F_000 28128
_exptl_crystal_size_max 0.05
_exptl_crystal_size_mid 0.05
_exptl_crystal_size_min 0.03
_refine_diff_density_max 3.758
_refine_diff_density_min -2.184
_refine_diff_density_rms 0.263
_refine_ls_extinction_method none
_refine_ls_goodness_of_fit_ref 1.104
_refine_ls_hydrogen_treatment constr
_refine_ls_matrix_type full
_refine_ls_number_parameters 66
_refine_ls_number_reflns 1359
_refine_ls_number_restraints 1
_refine_ls_restrained_S_all 1.106
_refine_ls_R_factor_all 0.1002
_refine_ls_R_factor_gt 0.0713
_refine_ls_shift/su_max 0.000
_refine_ls_shift/su_mean 0.000
_refine_ls_structure_factor_coef Fsqd
_refine_ls_weighting_details 'w=1/[\s^2^(Fo^2^)+(0.0777P)^2^+5847.5532P] where P=(Fo^2^+2Fc^2^)/3'
_refine_ls_weighting_scheme calc
_refine_ls_wR_factor_gt 0.1746
_refine_ls_wR_factor_ref 0.2014
_reflns_Friedel_coverage 0.000
_reflns_number_gt 995
_reflns_number_total 1359
_reflns_threshold_expression 'I > 2\s(I)'
_cod_data_source_file c9nr04045e2.cif
_cod_data_source_block SD_Ag44b
_cod_original_cell_volume 34512(13)
_cod_original_sg_symbol_Hall '-F 4c 2 3'
_cod_database_code 1552761
_shelxl_version_number 2013-4
_shelx_space_group_comment
;
The symmetry employed for this shelxl refinement is uniquely defined
by the following loop, which should always be used as a source of
symmetry information in preference to the above space-group names.
They are only intended as comments.
;
_shelx_estimated_absorpt_t_max 0.845
_shelx_estimated_absorpt_t_min 0.759
_olex2_refinement_description
;
1. Fixed Uiso
 At 1.2 times of:
  All C(H,H) groups
 At 1.5 times of:
  All C(H,H,H) groups
2. Restrained distances
 O1-Mo1
 1.68 with sigma of 0.01
3.a Secondary CH2 refined with riding coordinates:
 C1(H1A,H1B)
3.b Idealised Me refined as rotating group:
 C2(H2A,H2B,H2C)
;
_olex2_submission_special_instructions 'No special instructions were received'

loop_
_space_group_symop_operation_xyz
'x, y, z'
'-x, -y, z'
'-x, y, -z'
'x, -y, -z'
'z, x, y'
'z, -x, -y'
'-z, -x, y'
'-z, x, -y'
'y, z, x'
'-y, z, -x'
'y, -z, -x'
'-y, -z, x'
'y+1/2, x+1/2, -z+1/2'
'-y+1/2, -x+1/2, -z+1/2'
'y+1/2, -x+1/2, z+1/2'
'-y+1/2, x+1/2, z+1/2'
'x+1/2, z+1/2, -y+1/2'
'-x+1/2, z+1/2, y+1/2'
'-x+1/2, -z+1/2, -y+1/2'
'x+1/2, -z+1/2, y+1/2'
'z+1/2, y+1/2, -x+1/2'
'z+1/2, -y+1/2, x+1/2'
'-z+1/2, y+1/2, x+1/2'
'-z+1/2, -y+1/2, -x+1/2'
'x, y+1/2, z+1/2'
'-x, -y+1/2, z+1/2'
'-x, y+1/2, -z+1/2'
'x, -y+1/2, -z+1/2'
'z, x+1/2, y+1/2'
'z, -x+1/2, -y+1/2'
'-z, -x+1/2, y+1/2'
'-z, x+1/2, -y+1/2'
'y, z+1/2, x+1/2'
'-y, z+1/2, -x+1/2'
'y, -z+1/2, -x+1/2'
'-y, -z+1/2, x+1/2'
'y+1/2, x+1, -z+1'
'-y+1/2, -x+1, -z+1'
'y+1/2, -x+1, z+1'
'-y+1/2, x+1, z+1'
'x+1/2, z+1, -y+1'
'-x+1/2, z+1, y+1'
'-x+1/2, -z+1, -y+1'
'x+1/2, -z+1, y+1'
'z+1/2, y+1, -x+1'
'z+1/2, -y+1, x+1'
'-z+1/2, y+1, x+1'
'-z+1/2, -y+1, -x+1'
'x+1/2, y, z+1/2'
'-x+1/2, -y, z+1/2'
'-x+1/2, y, -z+1/2'
'x+1/2, -y, -z+1/2'
'z+1/2, x, y+1/2'
'z+1/2, -x, -y+1/2'
'-z+1/2, -x, y+1/2'
'-z+1/2, x, -y+1/2'
'y+1/2, z, x+1/2'
'-y+1/2, z, -x+1/2'
'y+1/2, -z, -x+1/2'
'-y+1/2, -z, x+1/2'
'y+1, x+1/2, -z+1'
'-y+1, -x+1/2, -z+1'
'y+1, -x+1/2, z+1'
'-y+1, x+1/2, z+1'
'x+1, z+1/2, -y+1'
'-x+1, z+1/2, y+1'
'-x+1, -z+1/2, -y+1'
'x+1, -z+1/2, y+1'
'z+1, y+1/2, -x+1'
'z+1, -y+1/2, x+1'
'-z+1, y+1/2, x+1'
'-z+1, -y+1/2, -x+1'
'x+1/2, y+1/2, z'
'-x+1/2, -y+1/2, z'
'-x+1/2, y+1/2, -z'
'x+1/2, -y+1/2, -z'
'z+1/2, x+1/2, y'
'z+1/2, -x+1/2, -y'
'-z+1/2, -x+1/2, y'
'-z+1/2, x+1/2, -y'
'y+1/2, z+1/2, x'
'-y+1/2, z+1/2, -x'
'y+1/2, -z+1/2, -x'
'-y+1/2, -z+1/2, x'
'y+1, x+1, -z+1/2'
'-y+1, -x+1, -z+1/2'
'y+1, -x+1, z+1/2'
'-y+1, x+1, z+1/2'
'x+1, z+1, -y+1/2'
'-x+1, z+1, y+1/2'
'-x+1, -z+1, -y+1/2'
'x+1, -z+1, y+1/2'
'z+1, y+1, -x+1/2'
'z+1, -y+1, x+1/2'
'-z+1, y+1, x+1/2'
'-z+1, -y+1, -x+1/2'
'-x, -y, -z'
'x, y, -z'
'x, -y, z'
'-x, y, z'
'-z, -x, -y'
'-z, x, y'
'z, x, -y'
'z, -x, y'
'-y, -z, -x'
'y, -z, x'
'-y, z, x'
'y, z, -x'
'-y-1/2, -x-1/2, z-1/2'
'y-1/2, x-1/2, z-1/2'
'-y-1/2, x-1/2, -z-1/2'
'y-1/2, -x-1/2, -z-1/2'
'-x-1/2, -z-1/2, y-1/2'
'x-1/2, -z-1/2, -y-1/2'
'x-1/2, z-1/2, y-1/2'
'-x-1/2, z-1/2, -y-1/2'
'-z-1/2, -y-1/2, x-1/2'
'-z-1/2, y-1/2, -x-1/2'
'z-1/2, -y-1/2, -x-1/2'
'z-1/2, y-1/2, x-1/2'
'-x, -y+1/2, -z+1/2'
'x, y+1/2, -z+1/2'
'x, -y+1/2, z+1/2'
'-x, y+1/2, z+1/2'
'-z, -x+1/2, -y+1/2'
'-z, x+1/2, y+1/2'
'z, x+1/2, -y+1/2'
'z, -x+1/2, y+1/2'
'-y, -z+1/2, -x+1/2'
'y, -z+1/2, x+1/2'
'-y, z+1/2, x+1/2'
'y, z+1/2, -x+1/2'
'-y-1/2, -x, z'
'y-1/2, x, z'
'-y-1/2, x, -z'
'y-1/2, -x, -z'
'-x-1/2, -z, y'
'x-1/2, -z, -y'
'x-1/2, z, y'
'-x-1/2, z, -y'
'-z-1/2, -y, x'
'-z-1/2, y, -x'
'z-1/2, -y, -x'
'z-1/2, y, x'
'-x+1/2, -y, -z+1/2'
'x+1/2, y, -z+1/2'
'x+1/2, -y, z+1/2'
'-x+1/2, y, z+1/2'
'-z+1/2, -x, -y+1/2'
'-z+1/2, x, y+1/2'
'z+1/2, x, -y+1/2'
'z+1/2, -x, y+1/2'
'-y+1/2, -z, -x+1/2'
'y+1/2, -z, x+1/2'
'-y+1/2, z, x+1/2'
'y+1/2, z, -x+1/2'
'-y, -x-1/2, z'
'y, x-1/2, z'
'-y, x-1/2, -z'
'y, -x-1/2, -z'
'-x, -z-1/2, y'
'x, -z-1/2, -y'
'x, z-1/2, y'
'-x, z-1/2, -y'
'-z, -y-1/2, x'
'-z, y-1/2, -x'
'z, -y-1/2, -x'
'z, y-1/2, x'
'-x+1/2, -y+1/2, -z'
'x+1/2, y+1/2, -z'
'x+1/2, -y+1/2, z'
'-x+1/2, y+1/2, z'
'-z+1/2, -x+1/2, -y'
'-z+1/2, x+1/2, y'
'z+1/2, x+1/2, -y'
'z+1/2, -x+1/2, y'
'-y+1/2, -z+1/2, -x'
'y+1/2, -z+1/2, x'
'-y+1/2, z+1/2, x'
'y+1/2, z+1/2, -x'
'-y, -x, z-1/2'
'y, x, z-1/2'
'-y, x, -z-1/2'
'y, -x, -z-1/2'
'-x, -z, y-1/2'
'x, -z, -y-1/2'
'x, z, y-1/2'
'-x, z, -y-1/2'
'-z, -y, x-1/2'
'-z, y, -x-1/2'
'z, -y, -x-1/2'
'z, y, x-1/2'

loop_
_atom_site_label
_atom_site_type_symbol
_atom_site_fract_x
_atom_site_fract_y
_atom_site_fract_z
_atom_site_U_iso_or_equiv
_atom_site_adp_type
_atom_site_occupancy
_atom_site_site_symmetry_order
_atom_site_calc_flag
_atom_site_refinement_flags_posn
_atom_site_refinement_flags_adp
_atom_site_refinement_flags_occupancy
Mo1 Mo 0.2500 0.2500 0.17683(9) 0.0397(7) Uani 1 4 d DS T P
Ag2 Ag 0.13553(4) 0.2500 0.13553(4) 0.0455(5) Uani 1 2 d S T P
Ag3 Ag 0.18078(5) 0.23621(5) 0.05747(5) 0.0638(6) Uani 1 1 d . . .
Ag1 Ag 0.16877(6) 0.33123(6) 0.16877(6) 0.0649(8) Uani 1 3 d S T P
S1 S 0.2500 0.2500 0.0000 0.039(2) Uani 1 8 d S T P
S2 S 0.09337(13) 0.19702(15) 0.16792(15) 0.0504(11) Uani 1 1 d . . .
Cl1 Cl 0.1323(2) 0.2166(3) 0.0000 0.0653(19) Uani 1 2 d S T P
O3 O 0.2500 0.2500 0.2500 0.021(9) Uani 1 24 d S T P
O1 O 0.2500 0.2500 0.1259(3) 0.087(11) Uani 1 4 d DS T P
O2 O 0.2500 0.1907(3) 0.1907(3) 0.061(5) Uani 1 2 d S T P
C1 C 0.0630(9) 0.1705(8) 0.1302(7) 0.093(9) Uani 1 1 d . . .
H1A H 0.0740 0.1423 0.1269 0.112 Uiso 1 1 calc R . .
H1B H 0.0345 0.1680 0.1407 0.112 Uiso 1 1 calc R . .
C2 C 0.0617(8) 0.1894(9) 0.0912(7) 0.093(8) Uani 1 1 d . . .
H2A H 0.0504 0.1700 0.0710 0.139 Uiso 1 1 calc GR . .
H2B H 0.0895 0.1973 0.0829 0.139 Uiso 1 1 calc GR . .
H2C H 0.0442 0.2138 0.0924 0.139 Uiso 1 1 calc GR . .

loop_
_atom_site_aniso_label
_atom_site_aniso_U_11
_atom_site_aniso_U_22
_atom_site_aniso_U_33
_atom_site_aniso_U_23
_atom_site_aniso_U_13
_atom_site_aniso_U_12
Mo1 0.0351(9) 0.0351(9) 0.0489(17) 0.000 0.000 0.000
Ag2 0.0404(6) 0.0557(11) 0.0404(6) 0.0052(7) -0.0029(7) -0.0052(7)
Ag3 0.0771(11) 0.0640(11) 0.0504(9) -0.0077(7) 0.0023(8) 0.0012(8)
Ag1 0.0649(8) 0.0649(8) 0.0649(8) -0.0143(9) 0.0143(9) -0.0143(9)
S1 0.043(4) 0.043(4) 0.031(5) 0.000 0.000 0.000
S2 0.039(2) 0.053(3) 0.059(3) 0.000(2) -0.003(2) -0.005(2)
Cl1 0.069(5) 0.085(5) 0.041(3) 0.000 0.000 -0.003(4)
O3 0.021(9) 0.021(9) 0.021(9) 0.000 0.000 0.000
O1 0.033(8) 0.033(8) 0.20(4) 0.000 0.000 0.000
O2 0.067(11) 0.058(7) 0.058(7) -0.033(9) -0.011(8) 0.011(8)
C1 0.12(2) 0.100(19) 0.063(15) -0.010(14) -0.005(14) -0.062(16)
C2 0.095(19) 0.12(2) 0.068(16) -0.011(15) -0.038(14) -0.007(16)

loop_
_atom_type_symbol
_atom_type_description
_atom_type_scat_dispersion_real
_atom_type_scat_dispersion_imag
_atom_type_scat_source
C C 0.0033 0.0016 'International Tables Vol C Tables 4.2.6.8 and 6.1.1.4'
H H 0.0000 0.0000 'International Tables Vol C Tables 4.2.6.8 and 6.1.1.4'
Ag Ag -0.8971 1.1015 'International Tables Vol C Tables 4.2.6.8 and 6.1.1.4'
Cl Cl 0.1484 0.1585 'International Tables Vol C Tables 4.2.6.8 and 6.1.1.4'
Mo Mo -1.6832 0.6857 'International Tables Vol C Tables 4.2.6.8 and 6.1.1.4'
O O 0.0106 0.0060 'International Tables Vol C Tables 4.2.6.8 and 6.1.1.4'
S S 0.1246 0.1234 'International Tables Vol C Tables 4.2.6.8 and 6.1.1.4'

loop_
_geom_angle_atom_site_label_1
_geom_angle_atom_site_label_2
_geom_angle_atom_site_label_3
_geom_angle
_geom_angle_site_symmetry_1
_geom_angle_site_symmetry_3
O1 Mo1 O3 180.0 . .
O1 Mo1 O2 103.2(4) . 5
O1 Mo1 O2 103.2(4) . 79
O1 Mo1 O2 103.2(4) . .
O1 Mo1 O2 103.2(4) . 74
O2 Mo1 O3 76.8(4) 5 .
O2 Mo1 O3 76.8(4) 74 .
O2 Mo1 O3 76.8(4) . .
O2 Mo1 O3 76.8(4) 79 .
O2 Mo1 O2 87.02(17) 74 5
O2 Mo1 O2 153.6(7) . 74
O2 Mo1 O2 153.6(7) 79 5
O2 Mo1 O2 87.02(17) . 79
O2 Mo1 O2 87.02(17) . 5
O2 Mo1 O2 87.02(17) 79 74
Ag3 Ag2 Ag3 150.55(9) 70_454 .
Ag3 Ag2 Ag1 89.80(4) . 40_544
Ag3 Ag2 Ag1 104.96(4) . .
Ag3 Ag2 Ag1 104.96(4) 70_454 40_544
Ag3 Ag2 Ag1 89.80(4) 70_454 .
Ag1 Ag2 Ag1 119.88(13) . 40_544
S2 Ag2 Ag3 122.75(12) 70_454 70_454
S2 Ag2 Ag3 54.00(12) 70_454 .
S2 Ag2 Ag3 122.75(12) . .
S2 Ag2 Ag3 54.01(12) . 70_454
S2 Ag2 Ag1 131.07(12) 70_454 40_544
S2 Ag2 Ag1 55.61(11) . 40_544
S2 Ag2 Ag1 131.07(12) . .
S2 Ag2 Ag1 55.61(11) 70_454 .
S2 Ag2 S2 169.4(2) . 70_454
S2 Ag2 O2 95.28(12) . 5
S2 Ag2 O2 95.28(12) 70_454 5
O2 Ag2 Ag3 104.72(5) 5 70_454
O2 Ag2 Ag3 104.72(5) 5 .
O2 Ag2 Ag1 59.94(7) 5 .
O2 Ag2 Ag1 59.94(7) 5 40_544
Ag2 Ag3 Ag3 119.75(5) . 40_544
Ag2 Ag3 Ag3 98.60(5) . 63_454
Ag3 Ag3 Ag3 90.0 63_454 40_544
S1 Ag3 Ag2 153.39(7) . .
S1 Ag3 Ag3 56.747(17) . 40_544
S1 Ag3 Ag3 56.749(17) . 63_454
S2 Ag3 Ag2 52.16(11) 70_454 .
S2 Ag3 Ag2 81.00(11) 9 .
S2 Ag3 Ag3 49.28(12) 9 40_544
S2 Ag3 Ag3 127.30(12) 9 63_454
S2 Ag3 Ag3 128.41(12) 70_454 40_544
S2 Ag3 Ag3 51.00(12) 70_454 63_454
S2 Ag3 S1 105.19(12) 9 .
S2 Ag3 S1 106.88(12) 70_454 .
S2 Ag3 S2 125.0(2) 70_454 9
S2 Ag3 Cl1 117.4(2) 70_454 .
Cl1 Ag3 Ag2 111.16(15) . .
Cl1 Ag3 Ag3 112.25(18) . 40_544
Cl1 Ag3 Ag3 123.84(17) . 63_454
Cl1 Ag3 S1 92.65(14) . .
Cl1 Ag3 S2 104.3(2) . 9
Ag2 Ag1 Ag2 119.19(2) . 84
Ag2 Ag1 Ag2 119.19(2) 30 84
Ag2 Ag1 Ag2 119.19(2) . 30
S2 Ag1 Ag2 50.28(11) 68_454 30
S2 Ag1 Ag2 158.58(14) 68_454 84
S2 Ag1 Ag2 50.28(11) 63_454 84
S2 Ag1 Ag2 158.58(14) 63_454 .
S2 Ag1 Ag2 78.56(11) 63_454 30
S2 Ag1 Ag2 50.28(11) 70_454 .
S2 Ag1 Ag2 78.57(11) 68_454 .
S2 Ag1 Ag2 78.56(11) 70_454 84
S2 Ag1 Ag2 158.58(14) 70_454 30
S2 Ag1 S2 108.80(13) 70_454 68_454
S2 Ag1 S2 108.80(13) 63_454 68_454
S2 Ag1 S2 108.80(13) 70_454 63_454
Ag3 S1 Ag3 180.00(6) 135_655 63_454
Ag3 S1 Ag3 113.49(3) 98 63_454
Ag3 S1 Ag3 113.49(3) 74 135_655
Ag3 S1 Ag3 66.51(3) 98 160_565
Ag3 S1 Ag3 113.49(3) 98 40_544
Ag3 S1 Ag3 66.51(3) . 63_454
Ag3 S1 Ag3 66.51(3) 135_655 169
Ag3 S1 Ag3 66.51(3) 74 63_454
Ag3 S1 Ag3 78.30(6) 63_454 160_565
Ag3 S1 Ag3 113.49(3) . 160_565
Ag3 S1 Ag3 180.00(6) 160_565 40_544
Ag3 S1 Ag3 78.30(6) . 98
Ag3 S1 Ag3 66.51(3) . 40_544
Ag3 S1 Ag3 180.00(5) . 169
Ag3 S1 Ag3 101.70(6) 98 169
Ag3 S1 Ag3 101.70(6) . 74
Ag3 S1 Ag3 78.30(6) 74 169
Ag3 S1 Ag3 113.49(3) 63_454 169
Ag3 S1 Ag3 66.51(3) 160_565 169
Ag3 S1 Ag3 180.00(9) 98 74
Ag3 S1 Ag3 101.70(6) 135_655 160_565
Ag3 S1 Ag3 66.51(3) 74 40_544
Ag3 S1 Ag3 78.30(6) 135_655 40_544
Ag3 S1 Ag3 113.49(3) . 135_655
Ag3 S1 Ag3 101.70(6) 63_454 40_544
Ag3 S1 Ag3 113.49(3) 74 160_565
Ag3 S1 Ag3 66.51(3) 98 135_655
Ag3 S1 Ag3 113.49(3) 169 40_544
Ag2 S2 Ag3 73.83(14) . 70_454
Ag2 S2 Ag3 140.8(2) . 5
Ag2 S2 Ag1 74.11(13) . 40_544
Ag3 S2 Ag3 79.72(16) 70_454 5
Ag3 S2 Ag1 110.17(18) 5 40_544
Ag3 S2 Ag1 137.7(2) 70_454 40_544
C1 S2 Ag2 110.7(8) . .
C1 S2 Ag3 105.9(10) . 70_454
C1 S2 Ag3 104.0(8) . 5
C1 S2 Ag1 110.7(10) . 40_544
Ag3 Cl1 Ag3 95.3(3) 98 .
Mo1 O3 Mo1 90.0 51 9
Mo1 O3 Mo1 90.0 35 51
Mo1 O3 Mo1 180.0 35 9
Mo1 O3 Mo1 90.0 79 9
Mo1 O3 Mo1 180.0 . 51
Mo1 O3 Mo1 90.0 35 5
Mo1 O3 Mo1 90.0 . 79
Mo1 O3 Mo1 90.0 5 9
Mo1 O3 Mo1 90.0 51 79
Mo1 O3 Mo1 90.0 35 79
Mo1 O3 Mo1 90.0 . 9
Mo1 O3 Mo1 180.0 5 79
Mo1 O3 Mo1 90.0 . 35
Mo1 O3 Mo1 90.0 51 5
Mo1 O3 Mo1 90.0 . 5
Mo1 O2 Mo1 116.4(7) . 9
Mo1 O2 Ag2 121.8(4) 9 9
Mo1 O2 Ag2 121.8(4) . 9
C2 C1 S2 115.0(17) . .

loop_
_geom_bond_atom_site_label_1
_geom_bond_atom_site_label_2
_geom_bond_distance
_geom_bond_site_symmetry_2
Mo1 O3 2.382(3) .
Mo1 O1 1.659(10) .
Mo1 O2 1.982(8) 74
Mo1 O2 1.982(8) .
Mo1 O2 1.982(8) 79
Mo1 O2 1.982(8) 5
Ag2 Ag3 2.9717(16) 70_454
Ag2 Ag3 2.9718(16) .
Ag2 Ag1 3.0557(10) 40_544
Ag2 Ag1 3.0557(10) .
Ag2 S2 2.444(5) 70_454
Ag2 S2 2.444(5) .
Ag2 O2 2.541(15) 5
Ag3 Ag3 3.250(3) 40_544
Ag3 Ag3 3.250(3) 63_454
Ag3 S1 2.9633(17) .
Ag3 S2 2.503(5) 70_454
Ag3 S2 2.567(5) 9
Ag3 Cl1 2.531(5) .
Ag1 Ag2 3.0557(10) 84
Ag1 Ag2 3.0557(10) 30
Ag1 S2 2.622(5) 68_454
Ag1 S2 2.622(5) 63_454
Ag1 S2 2.622(5) 70_454
S1 Ag3 2.9634(17) 98
S1 Ag3 2.9634(17) 160_565
S1 Ag3 2.9634(17) 169
S1 Ag3 2.9634(17) 135_655
S1 Ag3 2.9634(17) 40_544
S1 Ag3 2.9634(17) 74
S1 Ag3 2.9634(17) 63_454
S2 Ag3 2.503(5) 70_454
S2 Ag3 2.567(5) 5
S2 Ag1 2.622(5) 40_544
S2 C1 1.80(2) .
Cl1 Ag3 2.531(5) 98
O3 Mo1 2.382(3) 9
O3 Mo1 2.382(3) 79
O3 Mo1 2.382(3) 35
O3 Mo1 2.382(3) 51
O3 Mo1 2.382(3) 5
O2 Mo1 1.982(8) 9
O2 Ag2 2.542(15) 9
C1 C2 1.41(3) .
